data_7135945
loop_
_publ_author_name
'Smith, Paul F.'
'Kiesewetter, Logan'
'Odle, Cheyann Jean'
'Collaboration, The smSFX'
'Pham, Joyce'

_publ_section_title
;
 Zn3-xH2x(OH)2(MoO4)2&#x2022;H2O: A crystallographically accurate \Fy-type
 structure of &#x201C;Zn5Mo2O11&#x2022;5H2O&#x201D;
;
_journal_name_full 'Chemical Communications'
_journal_paper_doi 10.1039/D6CC02084D
_journal_year 2026
_chemical_formula_sum 'H5 Mo2 O11 Zn2.503'
_chemical_formula_weight 536.54
_space_group_IT_number 166
_space_group_name_Hall '-R 3 2"'
_space_group_name_H-M_alt 'R -3 m :H'
_symmetry_cell_setting trigonal
_symmetry_space_group_name_H-M 'R -3 m :H'
_audit_creation_date 2026-03-31T14:31
_audit_creation_method 'created in GSAS-II'
_audit_update_record
;
2026-03-31 deposited with the CCDC.	2026-06-17 downloaded from the CCDC.
;
_cell_angle_alpha 90
_cell_angle_beta 90
_cell_angle_gamma 120
_cell_formula_units_Z 3
_cell_length_a 6.14252(24)
_cell_length_b 6.14252
_cell_length_c 21.5889(7)
_cell_measurement_temperature 298
_cell_volume 705.43(4)
_computing_structure_refinement 'GSAS-II (Toby & Von Dreele, J. Appl. Cryst. 46, 544-549, 2013)'
_diffrn_ambient_pressure 100
_diffrn_ambient_temperature 298
_diffrn_measurement_device_type POWGEN
_diffrn_radiation_probe neutron
_exptl_crystal_density_diffrn 3.7889
_pd_block_id 2026-03-31T14:31|zn3mo2o11|SmithPaul|POWGEN
_pd_calc_method 'Rietveld Refinement'
_pd_meas_2theta_fixed 90.000
_pd_meas_number_of_points 3935
_pd_phase_name 'all h's with updated water'
_pd_proc_info_datetime 2026-03-31T14:31
_pd_proc_ls_background_function
;
Background function: "chebyschev-1" function with 7 terms:
    128.37(17), 12.50(31), -1.67(28), 1.21(26), -0.16(24), 0.55(20), 
    0.15(14), 
;
_pd_proc_ls_pref_orient_corr 'March-Dollase correction coef. = 1.000 axis = [0, 0, 1]'
_pd_proc_ls_profile_function
;
Von Dreele-Jorgenson-Windsor function parameters
   alpha, beta-0, beta-1, beta-q, sig-0, sig-1, sig-2, sig-q, X, Y:
    0.169, 0.009, -0.019, 0.094, -55.983, -419.624, 198.225, 320.857, 0.000, 0.000, 

;
_pd_proc_ls_prof_R_factor 0.01641
_pd_proc_ls_prof_wR_expected 0.01109
_pd_proc_ls_prof_wR_factor 0.02374
_refine_ls_goodness_of_fit_all 2.145
_refine_ls_matrix_type full
_refine_ls_number_parameters 10
_refine_ls_R_Fsqd_factor 0.10665
_refine_ls_shift/su_max 0.0050
_refine_ls_wR_factor_obs 0.02374
_reflns_d_resolution_high 1.676
_reflns_d_resolution_low 7.196
_reflns_limit_h_max 3
_reflns_limit_h_min 0
_reflns_limit_k_max 1
_reflns_limit_k_min 0
_reflns_limit_l_max 12
_reflns_limit_l_min -11
_reflns_number_total 31
_cod_data_source_file d6cc02084d2.cif
_cod_data_source_block zn3mo2o11
_cod_original_cell_volume 705.431(27)
_cod_original_sg_symbol_H-M 'R -3 m'
_cod_database_code 7135945
_gsas_gsasii_version 5789
_refine_ls_r_f_factor 0.08002
_gsas_proc_ls_prof_r_b_factor 0.02691
_gsas_proc_ls_prof_wr_b_factor 0.03749

loop_
_space_group_symop_id
_space_group_symop_operation_xyz
1 x,y,z
2 -y,x-y,z
3 y-x,-x,z
4 y-x,y,z
5 -y,-x,z
6 x,x-y,z
7 -x,-y,-z
8 y,y-x,-z
9 x-y,x,-z
10 x-y,-y,-z
11 y,x,-z
12 -x,y-x,-z
13 2/3+x,1/3+y,1/3+z
14 2/3-y,1/3+x-y,1/3+z
15 2/3+y-x,1/3-x,1/3+z
16 2/3+y-x,1/3+y,1/3+z
17 2/3-y,1/3-x,1/3+z
18 2/3+x,1/3+x-y,1/3+z
19 2/3-x,1/3-y,1/3-z
20 2/3+y,1/3+y-x,1/3-z
21 2/3+x-y,1/3+x,1/3-z
22 2/3+x-y,1/3-y,1/3-z
23 2/3+y,1/3+x,1/3-z
24 2/3-x,1/3+y-x,1/3-z
25 1/3+x,2/3+y,2/3+z
26 1/3-y,2/3+x-y,2/3+z
27 1/3+y-x,2/3-x,2/3+z
28 1/3+y-x,2/3+y,2/3+z
29 1/3-y,2/3-x,2/3+z
30 1/3+x,2/3+x-y,2/3+z
31 1/3-x,2/3-y,2/3-z
32 1/3+y,2/3+y-x,2/3-z
33 1/3+x-y,2/3+x,2/3-z
34 1/3+x-y,2/3-y,2/3-z
35 1/3+y,2/3+x,2/3-z
36 1/3-x,2/3+y-x,2/3-z

loop_
_atom_site_label
_atom_site_type_symbol
_atom_site_fract_x
_atom_site_fract_y
_atom_site_fract_z
_atom_site_occupancy
_atom_site_adp_type
_atom_site_U_iso_or_equiv
_atom_site_site_symmetry_multiplicity
Mo00 Mo 0.00000 0.00000 0.08718 1.0000 Uani 0.1094 6
Zn00 Zn 0.50000 0.00000 0.00000 0.8342 Uani 0.0528 9
O003 O 0.50000 0.50000 0.27480 1.0000 Uani 0.0742 18
O004 O 0.00000 0.00000 0.28810 1.0000 Uani 0.0527 6
H004 H 0.00000 0.00000 0.24303 1.0000 Uani 0.0496 6
O2 O 0.00000 0.00000 0.16700 1.0000 Uani 0.1624 6
O1 O 0.00000 0.00000 0.50000 1.0000 Uani 0.0801 3
H2O1-2 H 0.38888 0.61112 0.20391 0.3333 Uani 0.1264 18
Hx H 0.00000 0.00000 0.33500 0.5000 Uani 0.5925 6

loop_
_atom_site_aniso_label
_atom_site_aniso_U_11
_atom_site_aniso_U_22
_atom_site_aniso_U_33
_atom_site_aniso_U_12
_atom_site_aniso_U_13
_atom_site_aniso_U_23
Mo00 0.0579 0.0579 0.2123 0.0290 0.0000 0.0000
Zn00 0.0577 0.0685 0.0359 0.0343 0.0160 0.0320
O003 0.0702 0.0702 0.0767 0.0310 0.0101 -0.0101
O004 0.0545 0.0545 0.0492 0.0272 0.0000 0.0000
H004 0.0314 0.0314 0.0860 0.0157 0.0000 0.0000
O2 0.0699 0.0699 0.3475 0.0349 0.0000 0.0000
O1 0.0289 0.0289 0.1826 0.0144 0.0000 0.0000
H2O1-2 0.0396 0.0396 0.2713 -0.0017 -0.0152 0.0152
Hx 0.5062 0.5062 0.7651 0.2531 0.0000 0.0000

loop_
_atom_type_symbol
_atom_type_number_in_cell
_atom_type_scat_Cromer_Mann_a1
_atom_type_scat_Cromer_Mann_a2
_atom_type_scat_Cromer_Mann_a3
_atom_type_scat_Cromer_Mann_a4
_atom_type_scat_Cromer_Mann_b1
_atom_type_scat_Cromer_Mann_b2
_atom_type_scat_Cromer_Mann_b3
_atom_type_scat_Cromer_Mann_b4
_atom_type_scat_Cromer_Mann_c
_atom_type_scat_length_neutron
_atom_type_scat_source
H 14.999 0.493 0.3229 0.1402 0.0408 10.5109 26.1257 3.1424 57.7997 0.003 -0.3741 https://github.com/AdvancedPhotonSource/GSAS-II/blob/master/GSASII/atmdata.py
Mo 6 3.7025 17.2356 12.8876 3.7429 0.2772 1.0958 11.004 61.6584 4.3875 0.6715 https://github.com/AdvancedPhotonSource/GSAS-II/blob/master/GSASII/atmdata.py
O 33 3.0485 2.2868 1.5463 0.867 13.2771 5.7011 0.3239 32.9089 0.2508 0.5805 https://github.com/AdvancedPhotonSource/GSAS-II/blob/master/GSASII/atmdata.py
Zn 7.508 14.0743 7.0318 5.1652 2.41 3.2655 0.2333 10.3163 58.7097 1.3041 0.568 https://github.com/AdvancedPhotonSource/GSAS-II/blob/master/GSASII/atmdata.py

loop_
_geom_angle_atom_site_label_1
_geom_angle_atom_site_label_2
_geom_angle_atom_site_label_3
_geom_angle
_geom_angle_site_symmetry_1
_geom_angle_site_symmetry_2
_geom_angle_site_symmetry_3
_geom_angle_publ_flag
O003 Mo00 O003 109.714 19_555 1_555 20_455 yes
O003 Mo00 O003 109.714 19_555 1_555 21_445 yes
O003 Mo00 O003 109.714 20_455 1_555 21_445 yes
O003 Mo00 O2 109.228 19_555 1_555 1_555 yes
O003 Mo00 O2 109.228 20_455 1_555 1_555 yes
O003 Mo00 O2 109.228 21_445 1_555 1_555 yes
Hx Zn00 Hx 180 19_555 1_555 25_544 yes
H004 O004 Hx 180 1_555 1_555 1_555 yes
H2O1-2 O1 H2O1-2 61.713 13_445 1_555 14_555 yes
H2O1-2 O1 H2O1-2 61.713 13_445 1_555 15_455 yes
H2O1-2 O1 H2O1-2 61.713 14_555 1_555 15_455 yes
H2O1-2 O1 H2O1-2 180 13_445 1_555 31_555 yes
H2O1-2 O1 H2O1-2 118.287 14_555 1_555 31_555 yes
H2O1-2 O1 H2O1-2 118.287 15_455 1_555 31_555 yes
H2O1-2 O1 H2O1-2 118.287 13_445 1_555 32_445 yes
H2O1-2 O1 H2O1-2 180 14_555 1_555 32_445 yes
H2O1-2 O1 H2O1-2 118.287 15_455 1_555 32_445 yes
H2O1-2 O1 H2O1-2 61.713 31_555 1_555 32_445 yes
H2O1-2 O1 H2O1-2 118.287 13_445 1_555 33_545 yes
H2O1-2 O1 H2O1-2 118.287 14_555 1_555 33_545 yes
H2O1-2 O1 H2O1-2 180 15_455 1_555 33_545 yes
H2O1-2 O1 H2O1-2 61.713 31_555 1_555 33_545 yes
H2O1-2 O1 H2O1-2 61.713 32_445 1_555 33_545 yes
O1 H2O1-2 H2O1-2 59.143 25_554 1_555 2_665 yes
O1 H2O1-2 H2O1-2 59.143 25_554 1_555 3_565 yes
H2O1-2 H2O1-2 H2O1-2 60 2_665 1_555 3_565 yes
Zn00 Hx Zn00 119.959 13_455 1_555 14_445 yes
Zn00 Hx Zn00 119.959 13_455 1_555 15_555 yes
Zn00 Hx Zn00 119.959 14_445 1_555 15_555 yes
Zn00 Hx O004 88.838 13_455 1_555 1_555 yes
Zn00 Hx O004 88.838 14_445 1_555 1_555 yes
Zn00 Hx O004 88.838 15_555 1_555 1_555 yes

loop_
_geom_bond_atom_site_label_1
_geom_bond_atom_site_label_2
_geom_bond_distance
_geom_bond_site_symmetry_1
_geom_bond_site_symmetry_2
_geom_bond_publ_flag
Mo00 O003 1.87795 1_555 19_555 yes
Mo00 O003 1.87795 1_555 20_455 yes
Mo00 O003 1.87795 1_555 21_445 yes
Mo00 O2 1.72323 1_555 1_555 yes
Zn00 O003 2.1774 1_555 19_555 yes
Zn00 O003 2.1774 1_555 21_545 yes
Zn00 O003 2.1774 1_555 25_544 yes
Zn00 O003 2.1774 1_555 27_554 yes
Zn00 O004 2.02431 1_555 19_555 yes
Zn00 O004 2.02431 1_555 25_544 yes
Zn00 Hx 1.77356 1_555 19_555 yes
Zn00 Hx 1.77356 1_555 25_544 yes
O003 Mo00 1.87795 1_555 19_555 yes
O003 Zn00 2.1774 1_555 13_455 yes
O003 Zn00 2.1774 1_555 14_555 yes
O004 Zn00 2.02431 1_555 13_455 yes
O004 Zn00 2.02431 1_555 14_445 yes
O004 Zn00 2.02431 1_555 15_555 yes
O004 H004 0.97301 1_555 1_555 yes
O004 Hx 1.01252 1_555 1_555 yes
H004 O004 0.97301 1_555 1_555 yes
H004 O2 1.64141 1_555 1_555 yes
O2 Mo00 1.72323 1_555 1_555 yes
O2 H004 1.64141 1_555 1_555 yes
O1 H2O1-2 0.99786 1_555 13_445 yes
O1 H2O1-2 0.99786 1_555 14_555 yes
O1 H2O1-2 0.99786 1_555 15_455 yes
O1 H2O1-2 0.99786 1_555 31_555 yes
O1 H2O1-2 0.99786 1_555 32_445 yes
O1 H2O1-2 0.99786 1_555 33_545 yes
H2O1-2 O1 0.99786 1_555 25_554 yes
H2O1-2 H2O1-2 1.02359 1_555 2_665 yes
H2O1-2 H2O1-2 1.02359 1_555 3_565 yes
Hx Zn00 1.77356 1_555 13_455 yes
Hx Zn00 1.77356 1_555 14_445 yes
Hx Zn00 1.77356 1_555 15_555 yes
Hx O004 1.01252 1_555 1_555 yes
